data_4115781
loop_
_publ_author_name
'Minoru Mitsumi'
'Tomoko Murase'
'Hideyuki Kishida'
'Tetsuya Yoshinari'
'Yoshiki Ozawa'
'Koshiro Toriumi'
'Takuya Sonoyama'
'Hiroshi Kitagawa'
'Tadaoki Mitani'

_publ_section_title
;
 Metallic Behavior and Periodical Valence Ordering in a MMX Chain
 Compound, Pt2(EtCS2)4I
;
_journal_name_full 'Journal of the American Chemical Society'
_journal_page_first 11179
_journal_page_last 11192
_journal_paper_doi 10.1021/ja010900v
_journal_volume 123
_journal_year 2001
_chemical_formula_moiety 'C12 H20 I Pt2 S8 '
_chemical_formula_sum 'C12 H20 I Pt2 S8'
_chemical_formula_weight 937.85
_chemical_name_common Pt2(EtCS2)4I
_space_group_IT_number 15
_symmetry_cell_setting monoclinic
_symmetry_Int_Tables_number 15
_symmetry_space_group_name_Hall '-C 2yc'
_symmetry_space_group_name_H-M 'C 1 2/c 1'
_audit_creation_date 'Sat Mar 18 19:18:10 2001'
_audit_creation_method 'from TEXRAY.INF file'
_cell_angle_alpha 90
_cell_angle_beta 125.004(7)
_cell_angle_gamma 90
_cell_formula_units_Z 4
_cell_length_a 17.476(3)
_cell_length_b 8.6663(7)
_cell_length_c 18.667(3)
_cell_measurement_reflns_used 25
_cell_measurement_temperature 377
_cell_measurement_theta_max 14.8
_cell_measurement_theta_min 12.5
_cell_volume 2315.8(6)
_computing_cell_refinement 'Enraf Nonius CAD4'
_computing_data_collection 'Enraf Nonius CAD4'
_computing_data_reduction teXsan
_computing_publication_material teXsan
_computing_structure_refinement teXsan
_computing_structure_solution SIR92
_diffrn_ambient_temperature 377
_diffrn_measurement_device 'Enraf Nonius CAD4'
_diffrn_measurement_method \w-2\q
_diffrn_orient_matrix_UB_11 -0.06429
_diffrn_orient_matrix_UB_12 -0.00490
_diffrn_orient_matrix_UB_13 -0.05539
_diffrn_orient_matrix_UB_21 0.02699
_diffrn_orient_matrix_UB_22 0.00673
_diffrn_orient_matrix_UB_23 -0.03481
_diffrn_orient_matrix_UB_31 0.00439
_diffrn_orient_matrix_UB_32 -0.11505
_diffrn_orient_matrix_UB_33 0.00038
_diffrn_radiation_detector 'scintillation counter'
_diffrn_radiation_monochromator graphite
_diffrn_radiation_source 'fine-focus sealed tube'
_diffrn_radiation_type 'Mo K\a'
_diffrn_radiation_wavelength 0.71069
_diffrn_reflns_av_R_equivalents 0.063
_diffrn_reflns_av_sigmaI/netI 0.042
_diffrn_reflns_limit_h_max 20
_diffrn_reflns_limit_h_min -24
_diffrn_reflns_limit_k_max 12
_diffrn_reflns_limit_k_min 0
_diffrn_reflns_limit_l_max 26
_diffrn_reflns_limit_l_min 0
_diffrn_reflns_number 3677
_diffrn_reflns_reduction_process 'Lp corrections applied'
_diffrn_reflns_theta_max 30.0
_diffrn_reflns_theta_min 1.00
_diffrn_standards_decay_% 0.00
_diffrn_standards_interval_count 200
_diffrn_standards_number 3
_exptl_absorpt_coefficient_mu 14.071
_exptl_absorpt_correction_T_max 0.533
_exptl_absorpt_correction_T_min 0.198
_exptl_absorpt_correction_type integration
_exptl_crystal_colour black
_exptl_crystal_density_diffrn 2.690
_exptl_crystal_description plate
_exptl_crystal_F_000 1716.00
_exptl_crystal_size_max 0.238
_exptl_crystal_size_mid 0.105
_exptl_crystal_size_min 0.050
_refine_diff_density_max 0.63
_refine_diff_density_min -3.10
_refine_ls_extinction_method none
_refine_ls_goodness_of_fit_obs 1.316
_refine_ls_hydrogen_treatment noref
_refine_ls_matrix_type full
_refine_ls_number_constraints 0
_refine_ls_number_parameters 106
_refine_ls_number_reflns 2568
_refine_ls_number_restraints 0
_refine_ls_R_factor_obs 0.0274
_refine_ls_shift/esd_max 0.0000
_refine_ls_shift/esd_mean 0.0000
_refine_ls_structure_factor_coef F
_refine_ls_weighting_details 'w = 1/[\s^2^(Fo) + 0.00031|Fo|^2^]'
_refine_ls_weighting_scheme calc
_refine_ls_wR_factor_obs 0.0350
_reflns_number_observed 2568
_reflns_number_total 3580
_reflns_observed_criterion >3.0sigma(I)
_cod_data_source_file ja010900v_7.cif
_cod_data_source_block Pt2(EtCS2)4I_377K
_cod_depositor_comments
;
The following automatic conversions were performed:

'_refine_ls_weighting_scheme' value 'w = 1/[\s^2^(Fo) +
0.00031|Fo|^2^]' was changed to 'calc'. New tag
'_refine_ls_weighting_details' was created. The value of the new tag
was set to 'w = 1/[\s^2^(Fo) + 0.00031|Fo|^2^]'.

Automatic conversion script
Id: cif_fix_values 3143 2015-03-26 13:38:13Z robertas 
;
_cod_original_cell_volume 2315.7(6)
_cod_original_sg_symbol_H-M 'C 2/c '
_cod_original_formula_sum 'C12 H20 I Pt2 S8 '
_cod_database_code 4115781

loop_
_symmetry_equiv_pos_as_xyz
x,y,z
-x,y,1/2-z
-x,-y,-z
x,-y,1/2+z
1/2+x,1/2+y,z
1/2-x,1/2+y,1/2-z
1/2-x,1/2-y,-z
1/2+x,1/2-y,1/2+z

loop_
_atom_site_aniso_label
_atom_site_aniso_U_11
_atom_site_aniso_U_22
_atom_site_aniso_U_33
_atom_site_aniso_U_12
_atom_site_aniso_U_13
_atom_site_aniso_U_23
Pt(1) 0.0347(2) 0.0184(1) 0.0365(2) 0.0000 0.0223(1) 0.0000
Pt(2) 0.0324(2) 0.0181(1) 0.0341(2) 0.0000 0.0190(1) 0.0000
I(1) 0.0428(3) 0.0404(3) 0.0525(3) 0.0000 0.0230(3) 0.0000
S(1) 0.0421(8) 0.0328(7) 0.0421(8) -0.0040(6) 0.0198(7) -0.0076(6)
S(2) 0.0351(7) 0.0307(7) 0.0461(8) 0.0036(5) 0.0176(6) 0.0012(6)
S(3) 0.0516(9) 0.0338(8) 0.0545(9) -0.0050(6) 0.0388(8) -0.0007(6)
S(4) 0.0540(9) 0.0347(8) 0.0445(8) -0.0024(6) 0.0334(8) -0.0061(6)
C(1) 0.032(3) 0.040(3) 0.034(3) -0.004(2) 0.015(2) 0.001(2)
C(2) 0.041(3) 0.058(4) 0.046(3) -0.006(3) 0.008(3) 0.001(3)
C(3) 0.042(4) 0.16(1) 0.125(9) -0.002(6) 0.039(5) 0.034(8)
C(4) 0.042(3) 0.038(3) 0.040(3) 0.005(2) 0.028(3) 0.004(2)
C(5) 0.065(4) 0.055(4) 0.057(4) 0.008(3) 0.048(4) 0.008(3)
C(6) 0.067(5) 0.103(7) 0.103(7) 0.010(5) 0.064(5) 0.000(6)

loop_
_atom_site_label
_atom_site_fract_x
_atom_site_fract_y
_atom_site_fract_z
_atom_site_U_iso_or_equiv
_atom_site_thermal_displace_type
_atom_site_calc_flag
_atom_site_occupancy
_atom_site_refinement_flags
Pt(1) 0.0000 0.13021(3) 0.2500 0.02879(7) Uani d 1.00 S
Pt(2) 0.0000 -0.17968(3) 0.2500 0.02817(7) Uani d 1.00 S
I(1) 0.0000 0.47543(7) 0.2500 0.0477(2) Uani d 1.00 S
S(1) 0.1416(1) 0.1390(2) 0.38786(10) 0.0415(4) Uani d 1.00 .
S(2) 0.1614(1) -0.1906(2) 0.3505(1) 0.0406(4) Uani d 1.00 .
S(3) 0.0811(1) 0.1431(2) 0.1859(1) 0.0419(4) Uani d 1.00 .
S(4) 0.0236(1) -0.1908(2) 0.13913(10) 0.0415(4) Uani d 1.00 .
C(1) 0.2011(4) -0.0247(7) 0.4058(3) 0.037(1) Uani d 1.00 .
C(2) 0.3038(5) -0.0198(9) 0.4801(4) 0.058(2) Uani d 1.00 .
C(3) 0.3663(6) 0.005(2) 0.4513(8) 0.114(4) Uani d 1.00 .
C(4) 0.0733(4) -0.0262(7) 0.1377(4) 0.037(1) Uani d 1.00 .
C(5) 0.1211(5) -0.0294(8) 0.0922(4) 0.052(2) Uani d 1.00 .
C(6) 0.2242(6) -0.064(1) 0.1546(6) 0.083(3) Uani d 1.00 .
H(1) 0.3142 0.0622 0.5195 0.0697 Uiso calc 1.00 .
H(2) 0.3207 -0.1149 0.5121 0.0697 Uiso calc 1.00 .
H(3) 0.4298 0.0063 0.4992 0.1293 Uiso calc 1.00 .
H(4) 0.3570 -0.0765 0.4120 0.1293 Uiso calc 1.00 .
H(5) 0.3511 0.1006 0.4202 0.1293 Uiso calc 1.00 .
H(6) 0.1131 0.0686 0.0648 0.0630 Uiso calc 1.00 .
H(7) 0.0916 -0.1063 0.0466 0.0630 Uiso calc 1.00 .
H(8) 0.2544 -0.0669 0.1253 0.0984 Uiso calc 1.00 .
H(9) 0.2330 -0.1644 0.1815 0.0984 Uiso calc 1.00 .
H(10) 0.2543 0.0104 0.2002 0.0984 Uiso calc 1.00 .

loop_
_atom_type_symbol
_atom_type_oxidation_number
_atom_type_number_in_cell
_atom_type_scat_dispersion_real
_atom_type_scat_dispersion_imag
_atom_type_scat_source
C 0 48 0.003 0.002
;International Tables for Crystallography
(1992, Vol. C, Tables 4.2.6.8 and 6.1.1.1)
;
H 0 80 0.000 0.000
;International Tables for Crystallography
(1992, Vol. C, Table 6.1.1.2)
;
I 0 4 -0.474 1.812
;International Tables for Crystallography
(1992, Vol. C, Tables 4.2.6.8 and 6.1.1.1)
;
Pt 0 8 -1.703 8.390
;International Tables for Crystallography
(1992, Vol. C, Tables 4.2.6.8 and 6.1.1.1)
;
S 0 32 0.125 0.123
;International Tables for Crystallography
(1992, Vol. C, Tables 4.2.6.8 and 6.1.1.1)
;

loop_
_geom_angle_atom_site_label_1
_geom_angle_atom_site_label_2
_geom_angle_atom_site_label_3
_geom_angle
_geom_angle_site_symmetry_1
_geom_angle_site_symmetry_2
_geom_angle_site_symmetry_3
_geom_angle_publ_flag
Pt(2) Pt(1) I(1) 180.0000(1) 1_555 1_555 1_555 yes
Pt(2) Pt(1) S(1) 91.87(4) 1_555 1_555 1_555 yes
Pt(2) Pt(1) S(1) 91.87(4) 1_555 1_555 2_555 yes
Pt(2) Pt(1) S(3) 92.75(4) 1_555 1_555 1_555 yes
Pt(2) Pt(1) S(3) 92.75(4) 1_555 1_555 2_555 yes
I(1) Pt(1) S(1) 88.13(4) 1_555 1_555 1_555 yes
I(1) Pt(1) S(1) 88.13(4) 1_555 1_555 2_555 yes
I(1) Pt(1) S(3) 87.25(4) 1_555 1_555 1_555 yes
I(1) Pt(1) S(3) 87.25(4) 1_555 1_555 2_555 yes
S(1) Pt(1) S(1) 176.26(7) 1_555 1_555 2_555 yes
S(1) Pt(1) S(3) 89.56(6) 1_555 1_555 1_555 yes
S(1) Pt(1) S(3) 90.26(6) 1_555 1_555 2_555 yes
S(1) Pt(1) S(3) 90.26(6) 2_555 1_555 1_555 yes
S(1) Pt(1) S(3) 89.56(6) 2_555 1_555 2_555 yes
S(3) Pt(1) S(3) 174.49(8) 1_555 1_555 2_555 yes
Pt(1) Pt(2) I(1) 180.0 1_555 1_555 1_545 yes
Pt(1) Pt(2) S(2) 92.33(3) 1_555 1_555 1_555 yes
Pt(1) Pt(2) S(2) 92.33(3) 1_555 1_555 2_555 yes
Pt(1) Pt(2) S(4) 92.37(4) 1_555 1_555 1_555 yes
Pt(1) Pt(2) S(4) 92.37(4) 1_555 1_555 2_555 yes
I(1) Pt(2) S(2) 87.67(3) 1_545 1_555 1_555 yes
I(1) Pt(2) S(2) 87.67(3) 1_545 1_555 2_555 yes
I(1) Pt(2) S(4) 87.63(4) 1_545 1_555 1_555 yes
I(1) Pt(2) S(4) 87.63(4) 1_545 1_555 2_555 yes
S(2) Pt(2) S(2) 175.34(7) 1_555 1_555 2_555 yes
S(2) Pt(2) S(4) 87.97(6) 1_555 1_555 1_555 yes
S(2) Pt(2) S(4) 91.84(6) 1_555 1_555 2_555 yes
S(2) Pt(2) S(4) 91.84(6) 2_555 1_555 1_555 yes
S(2) Pt(2) S(4) 87.97(6) 2_555 1_555 2_555 yes
S(4) Pt(2) S(4) 175.26(7) 1_555 1_555 2_555 yes
Pt(1) I(1) Pt(2) 180.0 1_555 1_555 1_565 yes
Pt(1) S(1) C(1) 109.7(2) 1_555 1_555 1_555 yes
Pt(2) S(2) C(1) 110.2(2) 1_555 1_555 1_555 yes
Pt(1) S(3) C(4) 110.3(2) 1_555 1_555 1_555 yes
Pt(2) S(4) C(4) 109.6(2) 1_555 1_555 1_555 yes
S(1) C(1) S(2) 128.0(3) 1_555 1_555 1_555 yes
S(1) C(1) C(2) 115.7(5) 1_555 1_555 1_555 yes
S(2) C(1) C(2) 116.3(5) 1_555 1_555 1_555 yes
C(1) C(2) C(3) 113.9(7) 1_555 1_555 1_555 yes
C(1) C(2) H(1) 109.0(7) 1_555 1_555 1_555 no
C(1) C(2) H(2) 109.0(6) 1_555 1_555 1_555 no
C(3) C(2) H(1) 108.4(8) 1_555 1_555 1_555 no
C(3) C(2) H(2) 108.8(8) 1_555 1_555 1_555 no
H(1) C(2) H(2) 107.6(7) 1_555 1_555 1_555 no
C(2) C(3) H(3) 111(1) 1_555 1_555 1_555 no
C(2) C(3) H(4) 109.4(9) 1_555 1_555 1_555 no
C(2) C(3) H(5) 109(1) 1_555 1_555 1_555 no
H(3) C(3) H(4) 108(1) 1_555 1_555 1_555 no
H(3) C(3) H(5) 109(1) 1_555 1_555 1_555 no
H(4) C(3) H(5) 107(1) 1_555 1_555 1_555 no
S(3) C(4) S(4) 128.0(4) 1_555 1_555 1_555 yes
S(3) C(4) C(5) 114.8(5) 1_555 1_555 1_555 yes
S(4) C(4) C(5) 117.1(5) 1_555 1_555 1_555 yes
C(4) C(5) C(6) 111.9(6) 1_555 1_555 1_555 yes
C(4) C(5) H(6) 109.2(6) 1_555 1_555 1_555 no
C(4) C(5) H(7) 109.0(6) 1_555 1_555 1_555 no
C(6) C(5) H(6) 109.3(7) 1_555 1_555 1_555 no
C(6) C(5) H(7) 109.8(7) 1_555 1_555 1_555 no
H(6) C(5) H(7) 107.5(6) 1_555 1_555 1_555 no
C(5) C(6) H(8) 111.7(8) 1_555 1_555 1_555 no
C(5) C(6) H(9) 110.0(8) 1_555 1_555 1_555 no
C(5) C(6) H(10) 110.9(8) 1_555 1_555 1_555 no
H(8) C(6) H(9) 107.5(9) 1_555 1_555 1_555 no
H(8) C(6) H(10) 109.0(9) 1_555 1_555 1_555 no
H(9) C(6) H(10) 107.6(10) 1_555 1_555 1_555 no

loop_
_geom_bond_atom_site_label_1
_geom_bond_atom_site_label_2
_geom_bond_distance
_geom_bond_site_symmetry_1
_geom_bond_site_symmetry_2
_geom_bond_publ_flag
Pt(1) Pt(2) 2.6856(3) 1_555 1_555 yes
Pt(1) I(1) 2.9917(6) 1_555 1_555 yes
Pt(1) S(1) 2.333(2) 1_555 1_555 yes
Pt(1) S(1) 2.333(2) 1_555 2_555 yes
Pt(1) S(3) 2.322(2) 1_555 1_555 yes
Pt(1) S(3) 2.322(2) 1_555 2_555 yes
Pt(2) I(1) 2.9890(6) 1_555 1_545 yes
Pt(2) S(2) 2.326(2) 1_555 1_555 yes
Pt(2) S(2) 2.326(2) 1_555 2_555 yes
Pt(2) S(4) 2.332(2) 1_555 1_555 yes
Pt(2) S(4) 2.332(2) 1_555 2_555 yes
S(1) C(1) 1.675(6) 1_555 1_555 yes
S(2) C(1) 1.671(6) 1_555 1_555 yes
S(3) C(4) 1.685(6) 1_555 1_555 yes
S(4) C(4) 1.678(6) 1_555 1_555 yes
C(1) C(2) 1.514(8) 1_555 1_555 yes
C(2) C(3) 1.48(1) 1_555 1_555 yes
C(4) C(5) 1.496(8) 1_555 1_555 yes
C(5) C(6) 1.51(1) 1_555 1_555 yes

loop_
_geom_contact_atom_site_label_1
_geom_contact_atom_site_label_2
_geom_contact_distance
_geom_contact_site_symmetry_1
_geom_contact_site_symmetry_2
Pt(1) Pt(2) 2.6856(3) 1_555 1_555
Pt(1) I(1) 2.9917(6) 1_555 1_555
Pt(2) I(1) 2.9890(6) 1_555 1_545
